data_2014342
loop_
_publ_author_name
'Cheng, Mei-Ling'
'Li, Hong-Xi'
'Zhang Yong'
'Lang, Jian-Ping'

_publ_section_title
;Dichloro[(3,5-dimethyl-1<i>H</i>-pyrazol-1-yl)methane]zinc(II) and
 di-\m-chloro-bis{chloro[(3,5-dimethyl-1<i>H</i>-pyrazol-1-yl)methane]cadmium(II)}
;
_journal_coeditor_code GD1428
_journal_issue 2
_journal_name_full 'Acta Crystallographica Section C'
_journal_page_first m74
_journal_page_last m77
_journal_paper_doi 10.1107/S0108270106001387
_journal_volume 62
_journal_year 2006
_chemical_formula_iupac '[Zn (C11 H16 N4) Cl2]'
_chemical_formula_moiety 'C11 H16 Cl2 N4 Zn'
_chemical_formula_sum 'C11 H16 Cl2 N4 Zn'
_chemical_formula_weight 340.55
_chemical_name_systematic
;
Dichloro[(3,5-dimethyl-1H-pyrazol-1-yl)methane]zinc(II)
;
_space_group_IT_number 15
_symmetry_cell_setting monoclinic
_symmetry_space_group_name_Hall '-C 2yc'
_symmetry_space_group_name_H-M 'C 1 2/c 1'
_atom_sites_solution_hydrogens geom
_atom_sites_solution_primary direct
_atom_sites_solution_secondary difmap
_audit_creation_method SHELXL97
_cell_angle_alpha 90.00
_cell_angle_beta 113.446(2)
_cell_angle_gamma 90.00
_cell_formula_units_Z 8
_cell_length_a 14.9018(17)
_cell_length_b 16.7328(17)
_cell_length_c 12.5546(14)
_cell_measurement_reflns_used 6686
_cell_measurement_temperature 193(2)
_cell_measurement_theta_max 27.5
_cell_measurement_theta_min 3.0
_cell_volume 2872.0(5)
_computing_cell_refinement 'Crystal Clear'
_computing_data_collection 'Crystal Clear (Rigaku, 2001)'
_computing_data_reduction 'Crystal Structure (Rigaku/MSC, 2004)'
_computing_molecular_graphics 'ORTEPII (Johnson, 1976) and SHELXL97'
_computing_publication_material SHELXL97
_computing_structure_refinement 'SHELXL97 (Sheldrick, 1997)'
_computing_structure_solution 'SHELXS97 (Sheldrick, 1997)'
_diffrn_ambient_temperature 193(2)
_diffrn_detector_area_resol_mean 7.31
_diffrn_measured_fraction_theta_full 0.997
_diffrn_measured_fraction_theta_max 0.997
_diffrn_measurement_device_type 'Rigaku Mercury'
_diffrn_measurement_method \w
_diffrn_radiation_monochromator graphite
_diffrn_radiation_source 'fine-focus sealed tube'
_diffrn_radiation_type MoK\a
_diffrn_radiation_wavelength 0.71070
_diffrn_reflns_av_R_equivalents 0.0182
_diffrn_reflns_av_sigmaI/netI 0.0136
_diffrn_reflns_limit_h_max 19
_diffrn_reflns_limit_h_min -19
_diffrn_reflns_limit_k_max 21
_diffrn_reflns_limit_k_min -21
_diffrn_reflns_limit_l_max 16
_diffrn_reflns_limit_l_min -13
_diffrn_reflns_number 15701
_diffrn_reflns_theta_full 27.47
_diffrn_reflns_theta_max 27.47
_diffrn_reflns_theta_min 3.47
_diffrn_standards_decay_% 0
_diffrn_standards_interval_count 0
_diffrn_standards_interval_time 0
_diffrn_standards_number 0
_exptl_absorpt_coefficient_mu 2.070
_exptl_absorpt_correction_T_max 0.456
_exptl_absorpt_correction_T_min 0.382
_exptl_absorpt_correction_type multi-scan
_exptl_absorpt_process_details '(Jacobson, 1998)'
_exptl_crystal_colour colourless
_exptl_crystal_density_diffrn 1.575
_exptl_crystal_density_method 'not measured'
_exptl_crystal_description block
_exptl_crystal_F_000 1392
_exptl_crystal_size_max 0.50
_exptl_crystal_size_mid 0.40
_exptl_crystal_size_min 0.38
_refine_diff_density_max 0.312
_refine_diff_density_min -0.634
_refine_ls_extinction_coef 0.0038(2)
_refine_ls_extinction_expression Fc^*^=kFc[1+0.001xFc^2^\l^3^/sin(2\q)]^-1/4^
_refine_ls_extinction_method 'SHELXL97 (Sheldrick, 1997)'
_refine_ls_goodness_of_fit_ref 1.044
_refine_ls_hydrogen_treatment constr
_refine_ls_matrix_type full
_refine_ls_number_parameters 169
_refine_ls_number_reflns 3291
_refine_ls_number_restraints 0
_refine_ls_restrained_S_all 1.044
_refine_ls_R_factor_all 0.0249
_refine_ls_R_factor_gt 0.0236
_refine_ls_shift/su_max 0.001
_refine_ls_shift/su_mean 0.000
_refine_ls_structure_factor_coef Fsqd
_refine_ls_weighting_details 'calc w = 1/[\s^2^(Fo^2^)+(0.038P)^2^+2.2138P] where P=(Fo^2^+2Fc^2^)/3'
_refine_ls_weighting_scheme calc
_refine_ls_wR_factor_gt 0.0634
_refine_ls_wR_factor_ref 0.0643
_reflns_number_gt 3119
_reflns_number_total 3291
_reflns_threshold_expression I>2\s(I)
_cod_data_source_file gd1428.cif
_cod_data_source_block I
_cod_original_sg_symbol_H-M 'C 2/c'
_cod_database_code 2014342
_cod_database_fobs_code 2014342

loop_
_symmetry_equiv_pos_as_xyz
'x, y, z'
'-x, y, -z+1/2'
'x+1/2, y+1/2, z'
'-x+1/2, y+1/2, -z+1/2'
'-x, -y, -z'
'x, -y, z-1/2'
'-x+1/2, -y+1/2, -z'
'x+1/2, -y+1/2, z-1/2'

loop_
_atom_site_label
_atom_site_fract_x
_atom_site_fract_y
_atom_site_fract_z
_atom_site_U_iso_or_equiv
_atom_site_adp_type
_atom_site_calc_flag
_atom_site_refinement_flags
_atom_site_occupancy
_atom_site_disorder_assembly
_atom_site_disorder_group
_atom_site_type_symbol
Zn1 0.721931(12) 0.382779(9) 0.738096(14) 0.02087(8) Uani d . 1 . . Zn
Cl1 0.88413(3) 0.38937(3) 0.81657(4) 0.03587(11) Uani d . 1 . . Cl
Cl2 0.64941(3) 0.50122(2) 0.70048(3) 0.02813(10) Uani d . 1 . . Cl
N1 0.67613(9) 0.30413(7) 0.60085(10) 0.0218(2) Uani d . 1 . . N
N2 0.68438(9) 0.22428(7) 0.62663(11) 0.0224(3) Uani d . 1 . . N
N3 0.68183(10) 0.22511(7) 0.81547(11) 0.0237(3) Uani d . 1 . . N
N4 0.67112(9) 0.30518(7) 0.82902(11) 0.0227(3) Uani d . 1 . . N
C1 0.60027(15) 0.38774(10) 0.42594(15) 0.0339(4) Uani d . 1 . . C
H1A 0.5301 0.3978 0.4014 0.051 Uiso calc R 1 . . H
H1B 0.6167 0.3872 0.3577 0.051 Uiso calc R 1 . . H
H1C 0.6375 0.4300 0.4793 0.051 Uiso calc R 1 . . H
C2 0.62540(11) 0.30886(9) 0.48591(13) 0.0242(3) Uani d . 1 . . C
C3 0.60224(12) 0.23220(10) 0.43900(13) 0.0284(3) Uani d . 1 . . C
H3 0.5674 0.2191 0.3595 0.034 Uiso calc R 1 . . H
C4 0.63958(11) 0.17922(9) 0.53001(14) 0.0261(3) Uani d . 1 . . C
C5 0.63470(14) 0.09059(10) 0.53060(18) 0.0411(4) Uani d . 1 . . C
H5A 0.6987 0.0691 0.5811 0.062 Uiso calc R 1 . . H
H5B 0.6167 0.0704 0.4515 0.062 Uiso calc R 1 . . H
H5C 0.5855 0.0738 0.5596 0.062 Uiso calc R 1 . . H
C6 0.73529(11) 0.20043(9) 0.74661(12) 0.0243(3) Uani d . 1 . . C
H6A 0.8012 0.2249 0.7786 0.029 Uiso calc R 1 . . H
H6B 0.7433 0.1416 0.7509 0.029 Uiso calc R 1 . . H
C7 0.63537(16) 0.09193(11) 0.8694(2) 0.0447(5) Uani d . 1 . . C
H7A 0.5968 0.0719 0.7911 0.067 Uiso calc R 1 . . H
H7B 0.6068 0.0729 0.9228 0.067 Uiso calc R 1 . . H
H7C 0.7028 0.0725 0.8952 0.067 Uiso calc R 1 . . H
C8 0.63514(12) 0.18080(10) 0.86816(14) 0.0289(3) Uani d . 1 . . C
C9 0.59337(13) 0.23456(10) 0.91770(14) 0.0310(3) Uani d . 1 . . C
H9 0.5560 0.2221 0.9617 0.037 Uiso calc R 1 . . H
C10 0.61633(11) 0.31086(9) 0.89111(13) 0.0254(3) Uani d . 1 . . C
C11 0.58781(15) 0.39013(11) 0.92196(16) 0.0362(4) Uani d . 1 . . C
H11A 0.6214 0.4326 0.8983 0.054 Uiso calc R 1 . . H
H11B 0.6064 0.3928 1.0060 0.054 Uiso calc R 1 . . H
H11C 0.5169 0.3971 0.8818 0.054 Uiso calc R 1 . . H

loop_
_atom_site_aniso_label
_atom_site_aniso_U_11
_atom_site_aniso_U_22
_atom_site_aniso_U_33
_atom_site_aniso_U_12
_atom_site_aniso_U_13
_atom_site_aniso_U_23
Zn1 0.02455(12) 0.01598(11) 0.02230(11) -0.00011(6) 0.00955(8) -0.00069(6)
Cl1 0.0235(2) 0.0398(2) 0.0402(2) 0.00045(15) 0.00830(17) -0.00159(17)
Cl2 0.0319(2) 0.01684(17) 0.0341(2) 0.00231(13) 0.01146(16) 0.00043(13)
N1 0.0285(6) 0.0170(6) 0.0215(6) 0.0007(5) 0.0116(5) 0.0001(4)
N2 0.0280(6) 0.0159(6) 0.0237(6) 0.0022(5) 0.0106(5) -0.0014(5)
N3 0.0308(7) 0.0169(6) 0.0259(6) 0.0031(5) 0.0138(5) 0.0034(5)
N4 0.0290(6) 0.0177(6) 0.0226(6) 0.0020(5) 0.0114(5) 0.0005(5)
C1 0.0440(10) 0.0312(9) 0.0260(8) 0.0009(7) 0.0134(7) 0.0067(6)
C2 0.0252(7) 0.0274(7) 0.0222(7) 0.0007(6) 0.0119(6) 0.0003(6)
C3 0.0276(8) 0.0311(8) 0.0237(7) 0.0000(6) 0.0072(6) -0.0062(6)
C4 0.0242(7) 0.0235(7) 0.0302(8) 0.0007(6) 0.0103(6) -0.0070(6)
C5 0.0413(10) 0.0219(8) 0.0491(11) 0.0012(7) 0.0063(8) -0.0093(7)
C6 0.0288(8) 0.0188(7) 0.0257(7) 0.0066(6) 0.0115(6) 0.0021(5)
C7 0.0532(12) 0.0249(9) 0.0606(12) 0.0001(8) 0.0275(10) 0.0111(8)
C8 0.0314(8) 0.0263(8) 0.0285(8) -0.0001(6) 0.0115(6) 0.0079(6)
C9 0.0336(8) 0.0333(8) 0.0307(8) -0.0006(7) 0.0176(7) 0.0062(7)
C10 0.0270(7) 0.0291(8) 0.0205(7) 0.0025(6) 0.0098(6) 0.0003(6)
C11 0.0464(10) 0.0339(9) 0.0366(9) 0.0057(7) 0.0252(8) -0.0047(7)

loop_
_atom_type_symbol
_atom_type_description
_atom_type_scat_dispersion_real
_atom_type_scat_dispersion_imag
_atom_type_scat_source
C C 0.0033 0.0016 'International Tables Vol C Tables 4.2.6.8 and 6.1.1.4'
H H 0.0000 0.0000 'International Tables Vol C Tables 4.2.6.8 and 6.1.1.4'
Cl Cl 0.1484 0.1585 'International Tables Vol C Tables 4.2.6.8 and 6.1.1.4'
N N 0.0061 0.0033 'International Tables Vol C Tables 4.2.6.8 and 6.1.1.4'
Zn Zn 0.2839 1.4301 'International Tables Vol C Tables 4.2.6.8 and 6.1.1.4'

loop_
_geom_angle_atom_site_label_1
_geom_angle_atom_site_label_2
_geom_angle_atom_site_label_3
_geom_angle
_geom_angle_publ_flag
N1 Zn1 N4 89.33(5) yes
N1 Zn1 Cl2 114.99(4) yes
N4 Zn1 Cl2 115.20(4) yes
N1 Zn1 Cl1 110.08(4) yes
N4 Zn1 Cl1 111.12(4) yes
Cl2 Zn1 Cl1 113.738(17) yes
C2 N1 N2 105.76(12) no
C2 N1 Zn1 136.22(10) no
N2 N1 Zn1 117.25(9) no
C4 N2 N1 111.42(12) no
C4 N2 C6 130.16(13) no
N1 N2 C6 118.41(11) no
C8 N3 N4 111.53(12) no
C8 N3 C6 130.23(13) no
N4 N3 C6 118.18(12) no
C10 N4 N3 105.70(12) no
C10 N4 Zn1 136.18(10) no
N3 N4 Zn1 117.47(9) no
C2 C1 H1A 109.5 no
C2 C1 H1B 109.5 no
H1A C1 H1B 109.5 no
C2 C1 H1C 109.5 no
H1A C1 H1C 109.5 no
H1B C1 H1C 109.5 no
N1 C2 C3 109.83(13) no
N1 C2 C1 121.14(14) no
C3 C2 C1 129.03(14) no
C4 C3 C2 106.92(13) no
C4 C3 H3 126.5 no
C2 C3 H3 126.5 no
N2 C4 C3 106.06(13) no
N2 C4 C5 123.93(15) no
C3 C4 C5 130.00(15) no
C4 C5 H5A 109.5 no
C4 C5 H5B 109.5 no
H5A C5 H5B 109.5 no
C4 C5 H5C 109.5 no
H5A C5 H5C 109.5 no
H5B C5 H5C 109.5 no
N2 C6 N3 110.94(12) no
N2 C6 H6A 109.5 no
N3 C6 H6A 109.5 no
N2 C6 H6B 109.5 no
N3 C6 H6B 109.5 no
H6A C6 H6B 108.0 no
C8 C7 H7A 109.5 no
C8 C7 H7B 109.5 no
H7A C7 H7B 109.5 no
C8 C7 H7C 109.5 no
H7A C7 H7C 109.5 no
H7B C7 H7C 109.5 no
N3 C8 C9 105.99(14) no
N3 C8 C7 123.55(16) no
C9 C8 C7 130.44(16) no
C8 C9 C10 106.97(14) no
C8 C9 H9 126.5 no
C10 C9 H9 126.5 no
N4 C10 C9 109.80(14) no
N4 C10 C11 121.20(14) no
C9 C10 C11 129.00(14) no
C10 C11 H11A 109.5 no
C10 C11 H11B 109.5 no
H11A C11 H11B 109.5 no
C10 C11 H11C 109.5 no
H11A C11 H11C 109.5 no
H11B C11 H11C 109.5 no

loop_
_geom_bond_atom_site_label_1
_geom_bond_atom_site_label_2
_geom_bond_site_symmetry_2
_geom_bond_distance
_geom_bond_publ_flag
Zn1 N1 . 2.0569(12) yes
Zn1 N4 . 2.0616(12) yes
Zn1 Cl2 . 2.2164(4) yes
Zn1 Cl1 . 2.2204(5) yes
N1 C2 . 1.3386(19) no
N1 N2 . 1.3686(16) no
N2 C4 . 1.3569(19) no
N2 C6 . 1.4472(19) no
N3 C8 . 1.3557(19) no
N3 N4 . 1.3677(16) no
N3 C6 . 1.4492(18) no
N4 C10 . 1.3379(19) no
C1 C2 . 1.492(2) no
C1 H1A . 0.9800 no
C1 H1B . 0.9800 no
C1 H1C . 0.9800 no
C2 C3 . 1.396(2) no
C3 C4 . 1.377(2) no
C3 H3 . 0.9500 no
C4 C5 . 1.485(2) no
C5 H5A . 0.9800 no
C5 H5B . 0.9800 no
C5 H5C . 0.9800 no
C6 H6A . 0.9900 no
C6 H6B . 0.9900 no
C7 C8 . 1.487(2) no
C7 H7A . 0.9800 no
C7 H7B . 0.9800 no
C7 H7C . 0.9800 no
C8 C9 . 1.375(2) no
C9 C10 . 1.396(2) no
C9 H9 . 0.9500 no
C10 C11 . 1.490(2) no
C11 H11A . 0.9800 no
C11 H11B . 0.9800 no
C11 H11C . 0.9800 no

loop_
_geom_hbond_atom_site_label_D
_geom_hbond_atom_site_label_H
_geom_hbond_atom_site_label_A
_geom_hbond_site_symmetry_A
_geom_hbond_distance_DH
_geom_hbond_distance_HA
_geom_hbond_distance_DA
_geom_hbond_angle_DHA
C6 H6B Cl2 4_646 0.99 2.77 3.6875(15) 154
